data_7210341
loop_
_publ_author_name
'Bia\/lo\'nska, Agata'
'Ciunik, Zbigniew'

_publ_section_title
;
 Spontaneous racemic resolution -- towards control of molecular
 recognition nature
;
_journal_issue 33
_journal_name_full CrystEngComm
_journal_page_first 6448
_journal_paper_doi 10.1039/c3ce40778k
_journal_volume 15
_journal_year 2013
_chemical_formula_moiety 'C11 H10 N4 O8'
_chemical_formula_sum 'C11 H10 N4 O8'
_chemical_formula_weight 326.23
_chemical_melting_point 468
_chemical_name_systematic
;
N-(3,5-dinitrobenzoyl)asparagine
;
_space_group_crystal_system monoclinic
_space_group_IT_number 14
_space_group_name_Hall '-P 2ybc'
_space_group_name_H-M_alt 'P 1 21/c 1'
_symmetry_space_group_name_Hall '-P 2ybc'
_symmetry_space_group_name_H-M 'P 1 21/c 1'
_atom_sites_solution_hydrogens geom
_audit_creation_method SHELXL-2013
_cell_angle_alpha 90
_cell_angle_beta 92.76(2)
_cell_angle_gamma 90
_cell_formula_units_Z 4
_cell_length_a 4.583(2)
_cell_length_b 21.947(5)
_cell_length_c 12.852(3)
_cell_measurement_reflns_used 440
_cell_measurement_temperature 100(2)
_cell_measurement_theta_max 67.9955
_cell_measurement_theta_min 2.0113
_cell_volume 1291.2(7)
_computing_cell_refinement
;
CrysAlis RED, Oxford Diffraction Ltd.,
Version 1.171.33.66 (release 28-04-2010 CrysAlis171 .NET)
(compiled Apr 28 2010,14:27:37)
;
_computing_data_collection
;
CrysAlis CCD, Oxford Diffraction Ltd.,
Version 1.171.33.66 (release 28-04-2010 CrysAlis171 .NET)
(compiled Apr 28 2010,14:27:37)
;
_computing_data_reduction
;
CrysAlis RED, Oxford Diffraction Ltd.,
Version 1.171.33.66 (release 28-04-2010 CrysAlis171 .NET)
(compiled Apr 28 2010,14:27:37)
;
_computing_structure_refinement 'SHELXL-2013 (Sheldrick, 2013)'
_computing_structure_solution
;
SHELXL-97 (Sheldrick, G. M. (2008). <i>Acta Cryst.</i> <b>A64</b>, 112-122.)
;
_diffrn_ambient_temperature 100(2)
_diffrn_measured_fraction_theta_full 0.829
_diffrn_measured_fraction_theta_max 0.944
_diffrn_measurement_device_type 'Xcalibur, Onyx'
_diffrn_measurement_method '\w scans'
_diffrn_radiation_type CuK\a
_diffrn_radiation_wavelength 1.54175
_diffrn_reflns_av_R_equivalents 0.1085
_diffrn_reflns_av_unetI/netI 0.2181
_diffrn_reflns_Laue_measured_fraction_full 0.829
_diffrn_reflns_Laue_measured_fraction_max 0.944
_diffrn_reflns_limit_h_max 5
_diffrn_reflns_limit_h_min -4
_diffrn_reflns_limit_k_max 25
_diffrn_reflns_limit_k_min -19
_diffrn_reflns_limit_l_max 14
_diffrn_reflns_limit_l_min -13
_diffrn_reflns_number 4191
_diffrn_reflns_point_group_measured_fraction_full 0.829
_diffrn_reflns_point_group_measured_fraction_max 0.944
_diffrn_reflns_theta_full 67.676
_diffrn_reflns_theta_max 62.479
_diffrn_reflns_theta_min 3.989
_diffrn_source 'Enhance (Cu) X-ray Source'
_exptl_absorpt_coefficient_mu 1.276
_exptl_absorpt_correction_T_max 1.00000
_exptl_absorpt_correction_T_min 0.25212
_exptl_absorpt_correction_type multi-scan
_exptl_absorpt_process_details
;
CrysAlis RED, Oxford Diffraction Ltd.,
Version 1.171.33.66 (release 28-04-2010 CrysAlis171 .NET)
(compiled Apr 28 2010,14:27:37)
Empirical absorption correction using spherical harmonics,
implemented in SCALE3 ABSPACK scaling algorithm.
;
_exptl_crystal_colour colorless
_exptl_crystal_density_diffrn 1.678
_exptl_crystal_description needle
_exptl_crystal_F_000 672
_exptl_crystal_size_max 0.240
_exptl_crystal_size_mid 0.040
_exptl_crystal_size_min 0.010
_refine_diff_density_max 0.326
_refine_diff_density_min -0.332
_refine_diff_density_rms 0.090
_refine_ls_extinction_method none
_refine_ls_goodness_of_fit_ref 0.706
_refine_ls_hydrogen_treatment constr
_refine_ls_matrix_type full
_refine_ls_number_parameters 208
_refine_ls_number_reflns 1948
_refine_ls_number_restraints 0
_refine_ls_restrained_S_all 0.706
_refine_ls_R_factor_all 0.1472
_refine_ls_R_factor_gt 0.0640
_refine_ls_shift/su_max 0.000
_refine_ls_shift/su_mean 0.000
_refine_ls_structure_factor_coef Fsqd
_refine_ls_weighting_details
;
w=1/[\s^2^(Fo^2^)+(0.0803P)^2^]
where P=(Fo^2^+2Fc^2^)/3
;
_refine_ls_weighting_scheme calc
_refine_ls_wR_factor_gt 0.1452
_refine_ls_wR_factor_ref 0.1674
_reflns_Friedel_coverage 0.000
_reflns_number_gt 710
_reflns_number_total 1948
_reflns_threshold_expression 'I > 2\s(I)'
_cod_data_source_file c3ce40778k.txt
_cod_data_source_block DNBN(RACEMIC)
_cod_database_code 7210341
_shelx_space_group_comment
;
The symmetry employed for this shelxl refinement is uniquely defined
by the following loop, which should always be used as a source of
symmetry information in preference to the above space-group names.
They are only intended as comments.
;
_shelx_estimated_absorpt_t_min 0.749
_shelx_estimated_absorpt_t_max 0.987

loop_
_space_group_symop_operation_xyz
'x, y, z'
'-x, y+1/2, -z+1/2'
'-x, -y, -z'
'x, -y-1/2, z-1/2'

loop_
_atom_site_label
_atom_site_type_symbol
_atom_site_fract_x
_atom_site_fract_y
_atom_site_fract_z
_atom_site_U_iso_or_equiv
_atom_site_adp_type
_atom_site_occupancy
_atom_site_site_symmetry_order
_atom_site_calc_flag
_atom_site_refinement_flags_posn
_atom_site_refinement_flags_adp
O1 O 1.2646(10) 0.7643(2) 0.4750(3) 0.0376(13) Uani 1 1 d . .
H1C H 1.3104 0.7628 0.5391 0.056 Uiso 1 1 calc R U
O2 O 0.8885(10) 0.7057(2) 0.5190(3) 0.0342(12) Uani 1 1 d . .
O3 O 0.4692(9) 0.7326(2) 0.1700(3) 0.0353(12) Uani 1 1 d . .
O4 O 0.8835(10) 0.8721(2) 0.3897(4) 0.0398(13) Uani 1 1 d . .
O5 O 1.5984(14) 1.0414(3) 0.4175(4) 0.0660(19) Uani 1 1 d . .
O6 O 1.8691(15) 1.0626(3) 0.2888(4) 0.069(2) Uani 1 1 d . .
O7 O 1.7713(11) 0.9448(2) -0.0272(4) 0.0440(14) Uani 1 1 d . .
O8 O 1.3931(10) 0.8853(2) -0.0490(3) 0.0380(13) Uani 1 1 d . .
N1 N 0.7673(13) 0.6595(3) 0.1099(4) 0.0432(17) Uani 1 1 d . .
H1A H 0.6810 0.6608 0.0473 0.052 Uiso 1 1 calc R U
H1B H 0.9134 0.6341 0.1229 0.052 Uiso 1 1 calc R U
N2 N 1.0371(12) 0.7947(3) 0.2895(4) 0.0316(14) Uani 1 1 d . .
H2A H 1.1369 0.7837 0.2359 0.038 Uiso 1 1 calc R U
N3 N 1.6830(17) 1.0317(3) 0.3308(5) 0.050(2) Uani 1 1 d . .
N4 N 1.5614(14) 0.9179(3) 0.0055(4) 0.0366(16) Uani 1 1 d . .
C1 C 1.0092(15) 0.7368(3) 0.4566(5) 0.0312(17) Uani 1 1 d . .
C2 C 0.8749(15) 0.7495(3) 0.3461(5) 0.0353(19) Uani 1 1 d . .
H2B H 0.6737 0.7660 0.3540 0.042 Uiso 1 1 calc R U
C3 C 0.8450(15) 0.6900(3) 0.2885(5) 0.0317(18) Uani 1 1 d . .
H3A H 0.7434 0.6604 0.3323 0.038 Uiso 1 1 calc R U
H3B H 1.0425 0.6737 0.2773 0.038 Uiso 1 1 calc R U
C4 C 0.6783(15) 0.6951(3) 0.1837(5) 0.0314(18) Uani 1 1 d . .
C5 C 1.0336(15) 0.8531(3) 0.3196(5) 0.0302(18) Uani 1 1 d . .
C6 C 1.2310(14) 0.8935(3) 0.2637(5) 0.0267(16) Uani 1 1 d . .
C7 C 1.3517(15) 0.9431(3) 0.3190(5) 0.0317(18) Uani 1 1 d . .
H7A H 1.3000 0.9509 0.3885 0.038 Uiso 1 1 calc R U
C8 C 1.5468(16) 0.9807(3) 0.2714(5) 0.0350(19) Uani 1 1 d . .
C9 C 1.6266(15) 0.9733(3) 0.1698(5) 0.0337(18) Uani 1 1 d . .
H9A H 1.7632 0.9995 0.1391 0.040 Uiso 1 1 calc R U
C10 C 1.4948(14) 0.9253(3) 0.1158(5) 0.0289(17) Uani 1 1 d . .
C11 C 1.3036(15) 0.8857(3) 0.1601(5) 0.0343(19) Uani 1 1 d . .
H11A H 1.2211 0.8530 0.1203 0.041 Uiso 1 1 calc R U

loop_
_atom_site_aniso_label
_atom_site_aniso_U_11
_atom_site_aniso_U_22
_atom_site_aniso_U_33
_atom_site_aniso_U_23
_atom_site_aniso_U_13
_atom_site_aniso_U_12
O1 0.033(3) 0.053(3) 0.025(3) 0.006(2) -0.016(2) -0.004(2)
O2 0.038(3) 0.041(3) 0.022(2) 0.006(2) -0.015(2) -0.001(2)
O3 0.033(3) 0.047(3) 0.025(3) 0.001(2) -0.012(2) 0.005(3)
O4 0.038(3) 0.054(3) 0.027(3) 0.000(3) -0.009(2) 0.007(3)
O5 0.096(5) 0.059(4) 0.042(3) -0.016(3) -0.018(3) -0.008(4)
O6 0.100(5) 0.048(4) 0.056(4) -0.002(3) -0.020(4) -0.034(4)
O7 0.042(3) 0.046(3) 0.044(3) 0.011(3) -0.003(2) -0.005(3)
O8 0.042(3) 0.045(3) 0.025(3) -0.001(2) -0.008(2) 0.003(2)
N1 0.048(4) 0.058(4) 0.023(3) 0.001(3) -0.012(3) 0.016(3)
N2 0.037(3) 0.039(4) 0.018(3) 0.007(3) -0.011(2) -0.006(3)
N3 0.078(5) 0.033(4) 0.035(4) -0.002(3) -0.031(4) -0.005(4)
N4 0.043(4) 0.034(4) 0.031(4) 0.003(3) -0.013(3) 0.006(3)
C1 0.041(5) 0.038(4) 0.014(3) -0.002(3) -0.011(3) 0.000(4)
C2 0.038(4) 0.047(5) 0.020(4) 0.009(3) -0.008(3) 0.002(4)
C3 0.036(4) 0.036(4) 0.022(4) 0.003(3) -0.010(3) -0.003(3)
C4 0.038(5) 0.039(5) 0.016(3) 0.003(3) -0.006(3) -0.008(4)
C5 0.029(4) 0.043(5) 0.017(4) 0.005(3) -0.015(3) -0.004(4)
C6 0.029(4) 0.029(4) 0.021(4) 0.000(3) -0.010(3) 0.006(3)
C7 0.042(4) 0.029(4) 0.022(4) 0.002(3) -0.015(3) 0.001(3)
C8 0.052(5) 0.017(4) 0.033(4) -0.003(3) -0.022(4) -0.002(3)
C9 0.035(4) 0.028(4) 0.036(4) 0.010(3) -0.020(3) 0.000(3)
C10 0.041(4) 0.023(4) 0.022(4) 0.002(3) -0.012(3) 0.001(3)
C11 0.046(4) 0.026(4) 0.029(4) 0.001(3) -0.023(3) -0.003(4)

loop_
_atom_type_symbol
_atom_type_description
_atom_type_scat_dispersion_real
_atom_type_scat_dispersion_imag
_atom_type_scat_source
C C 0.0181 0.0091 'International Tables Vol C Tables 4.2.6.8 and 6.1.1.4'
H H 0.0000 0.0000 'International Tables Vol C Tables 4.2.6.8 and 6.1.1.4'
N N 0.0311 0.0180 'International Tables Vol C Tables 4.2.6.8 and 6.1.1.4'
O O 0.0492 0.0322 'International Tables Vol C Tables 4.2.6.8 and 6.1.1.4'

loop_
_geom_angle_atom_site_label_1
_geom_angle_atom_site_label_2
_geom_angle_atom_site_label_3
_geom_angle
C1 O1 H1C 109.5
C4 N1 H1A 120.0
C4 N1 H1B 120.0
H1A N1 H1B 120.0
C5 N2 C2 119.7(6)
C5 N2 H2A 120.2
C2 N2 H2A 120.2
O5 N3 O6 124.2(7)
O5 N3 C8 117.5(7)
O6 N3 C8 118.3(7)
O7 N4 O8 124.2(6)
O7 N4 C10 118.7(6)
O8 N4 C10 117.0(6)
O2 C1 O1 124.5(5)
O2 C1 C2 122.5(6)
O1 C1 C2 112.9(6)
N2 C2 C3 112.5(6)
N2 C2 C1 113.1(6)
C3 C2 C1 108.5(5)
N2 C2 H2B 107.5
C3 C2 H2B 107.5
C1 C2 H2B 107.5
C2 C3 C4 113.6(6)
C2 C3 H3A 108.8
C4 C3 H3A 108.8
C2 C3 H3B 108.8
C4 C3 H3B 108.8
H3A C3 H3B 107.7
O3 C4 N1 123.1(5)
O3 C4 C3 121.1(6)
N1 C4 C3 115.8(6)
O4 C5 N2 123.3(7)
O4 C5 C6 121.9(7)
N2 C5 C6 114.7(7)
C11 C6 C7 118.2(7)
C11 C6 C5 124.7(6)
C7 C6 C5 117.1(6)
C8 C7 C6 119.1(7)
C8 C7 H7A 120.4
C6 C7 H7A 120.4
C7 C8 C9 123.8(6)
C7 C8 N3 119.3(7)
C9 C8 N3 116.9(7)
C8 C9 C10 115.7(7)
C8 C9 H9A 122.2
C10 C9 H9A 122.2
C11 C10 C9 123.0(7)
C11 C10 N4 119.5(6)
C9 C10 N4 117.5(7)
C10 C11 C6 120.1(6)
C10 C11 H11A 119.9
C6 C11 H11A 119.9

loop_
_geom_bond_atom_site_label_1
_geom_bond_atom_site_label_2
_geom_bond_distance
O1 C1 1.328(8)
O1 H1C 0.8400
O2 C1 1.207(8)
O3 C4 1.268(8)
O4 C5 1.233(8)
O5 N3 1.215(8)
O6 N3 1.233(8)
O7 N4 1.220(7)
O8 N4 1.243(7)
N1 C4 1.310(8)
N1 H1A 0.8800
N1 H1B 0.8800
N2 C5 1.339(8)
N2 C2 1.455(8)
N2 H2A 0.8800
N3 C8 1.478(8)
N4 C10 1.474(8)
C1 C2 1.546(8)
C2 C3 1.506(9)
C2 H2B 1.0000
C3 C4 1.520(8)
C3 H3A 0.9900
C3 H3B 0.9900
C5 C6 1.477(9)
C6 C11 1.398(9)
C6 C7 1.400(8)
C7 C8 1.381(10)
C7 H7A 0.9500
C8 C9 1.381(10)
C9 C10 1.384(9)
C9 H9A 0.9500
C10 C11 1.378(9)
C11 H11A 0.9500

loop_
_geom_torsion_atom_site_label_1
_geom_torsion_atom_site_label_2
_geom_torsion_atom_site_label_3
_geom_torsion_atom_site_label_4
_geom_torsion
C5 N2 C2 C3 166.8(5)
C5 N2 C2 C1 -69.8(8)
O2 C1 C2 N2 172.0(7)
O1 C1 C2 N2 -7.0(9)
O2 C1 C2 C3 -62.5(9)
O1 C1 C2 C3 118.5(7)
N2 C2 C3 C4 -61.8(8)
C1 C2 C3 C4 172.3(6)
C2 C3 C4 O3 -34.0(10)
C2 C3 C4 N1 145.1(7)
C2 N2 C5 O4 -4.8(9)
C2 N2 C5 C6 173.7(5)
O4 C5 C6 C11 -149.9(6)
N2 C5 C6 C11 31.6(9)
O4 C5 C6 C7 29.8(9)
N2 C5 C6 C7 -148.7(5)
C11 C6 C7 C8 -2.9(9)
C5 C6 C7 C8 177.4(6)
C6 C7 C8 C9 1.8(10)
C6 C7 C8 N3 -177.8(6)
O5 N3 C8 C7 -5.8(10)
O6 N3 C8 C7 175.9(7)
O5 N3 C8 C9 174.7(6)
O6 N3 C8 C9 -3.6(9)
C7 C8 C9 C10 0.8(9)
N3 C8 C9 C10 -179.7(6)
C8 C9 C10 C11 -2.2(9)
C8 C9 C10 N4 176.8(6)
O7 N4 C10 C11 -165.5(6)
O8 N4 C10 C11 16.2(9)
O7 N4 C10 C9 15.5(8)
O8 N4 C10 C9 -162.8(5)
C9 C10 C11 C6 1.1(10)
N4 C10 C11 C6 -177.8(6)
C7 C6 C11 C10 1.5(9)
C5 C6 C11 C10 -178.7(6)
